data_4309449
loop_
_publ_author_name
'Xuenian Chen'
'Soyoung Lim'
'Christine E. Ple\<cnik'
'Shengming Liu'
'Bin Du'
'Edward A. Meyers'
'Sheldon G. Shore'

_publ_section_title
;
Europium(II) and Ytterbium(II) Cyclic Organohydroborates with Agostic
Interactions
;
_journal_name_full 'Inorganic Chemistry'
_journal_page_first 6052
_journal_page_last 6061
_journal_paper_doi 10.1021/ic050573i
_journal_volume 44
_journal_year 2005
_chemical_formula_sum 'C67 H134 B4 Eu K2 O7'
_chemical_formula_weight 1325.14
_space_group_IT_number 15
_symmetry_cell_setting monoclinic
_symmetry_space_group_name_Hall '-C 2yc'
_symmetry_space_group_name_H-M 'C 1 2/c 1'
_atom_sites_solution_hydrogens geom
_atom_sites_solution_primary direct
_atom_sites_solution_secondary difmap
_audit_creation_method SHELXL-97
_cell_angle_alpha 90.00
_cell_angle_beta 95.161(10)
_cell_angle_gamma 90.00
_cell_formula_units_Z 4
_cell_length_a 17.6283(10)
_cell_length_b 19.8438(10)
_cell_length_c 21.2642(10)
_cell_measurement_temperature 150(2)
_cell_volume 7408.3(7)
_computing_structure_refinement 'SHELXL-97 (Sheldrick, 1997)'
_computing_structure_solution 'SHELXS-97 (Sheldrick, 1990)'
_diffrn_ambient_temperature 150(2)
_diffrn_measured_fraction_theta_full 0.997
_diffrn_measured_fraction_theta_max 0.997
_diffrn_radiation_monochromator graphite
_diffrn_radiation_source 'fine-focus sealed tube'
_diffrn_radiation_type MoK\a
_diffrn_radiation_wavelength 0.71073
_diffrn_reflns_av_R_equivalents 0.0514
_diffrn_reflns_av_sigmaI/netI 0.0424
_diffrn_reflns_limit_h_max 20
_diffrn_reflns_limit_h_min -20
_diffrn_reflns_limit_k_max 23
_diffrn_reflns_limit_k_min -23
_diffrn_reflns_limit_l_max 25
_diffrn_reflns_limit_l_min -25
_diffrn_reflns_number 24145
_diffrn_reflns_theta_full 25.02
_diffrn_reflns_theta_max 25.02
_diffrn_reflns_theta_min 2.27
_exptl_absorpt_coefficient_mu 1.005
_exptl_absorpt_correction_T_max 0.8889
_exptl_absorpt_correction_T_min 0.7459
_exptl_crystal_density_diffrn 1.188
_exptl_crystal_density_method 'not measured'
_exptl_crystal_F_000 2852
_exptl_crystal_size_max 0.31
_exptl_crystal_size_mid 0.15
_exptl_crystal_size_min 0.12
_refine_diff_density_max 0.945
_refine_diff_density_min -0.424
_refine_diff_density_rms 0.090
_refine_ls_extinction_method none
_refine_ls_goodness_of_fit_ref 1.038
_refine_ls_hydrogen_treatment mixed
_refine_ls_matrix_type full
_refine_ls_number_parameters 406
_refine_ls_number_reflns 6524
_refine_ls_number_restraints 0
_refine_ls_restrained_S_all 1.038
_refine_ls_R_factor_all 0.0551
_refine_ls_R_factor_gt 0.0429
_refine_ls_shift/su_max 0.446
_refine_ls_shift/su_mean 0.014
_refine_ls_structure_factor_coef Fsqd
_refine_ls_weighting_details 'calc w=1/[\s^2^(Fo^2^)+(0.0603P)^2^+23.0404P] where P=(Fo^2^+2Fc^2^)/3'
_refine_ls_weighting_scheme calc
_refine_ls_wR_factor_gt 0.1078
_refine_ls_wR_factor_ref 0.1137
_reflns_number_gt 5589
_reflns_number_total 6524
_reflns_threshold_expression >2sigma(I)
_cod_data_source_file ic050573isi20050413_044257_5.cif
_cod_data_source_block complex7
_cod_depositor_comments
;
The following automatic conversions were performed:
'_symmetry_cell_setting' value 'Monoclinic' changed to 'monoclinic'
according to '/home/saulius/struct/CIF-dictionaries/cif_core.dic'
dictionary named 'cif_core.dic' version 2.4.1 from 2010-06-29.

Automatic conversion script
Id: cif_fix_enum 1527 2010-12-29 10:47:43Z saulius 
;
_cod_database_code 4309449

loop_
_symmetry_equiv_pos_as_xyz
'x, y, z'
'-x, y, -z+1/2'
'x+1/2, y+1/2, z'
'-x+1/2, y+1/2, -z+1/2'
'-x, -y, -z'
'x, -y, z-1/2'
'-x+1/2, -y+1/2, -z'
'x+1/2, -y+1/2, z-1/2'

loop_
_atom_site_label
_atom_site_type_symbol
_atom_site_fract_x
_atom_site_fract_y
_atom_site_fract_z
_atom_site_U_iso_or_equiv
_atom_site_adp_type
_atom_site_occupancy
_atom_site_symmetry_multiplicity
_atom_site_calc_flag
_atom_site_refinement_flags
_atom_site_disorder_assembly
_atom_site_disorder_group
Eu Eu 0.5000 0.732567(14) 0.7500 0.02502(11) Uani 1 2 d S . .
C24 C 0.6411(3) 0.9056(3) 0.6134(2) 0.0465(12) Uani 1 1 d . . .
H24A H 0.6796 0.9224 0.5861 0.056 Uiso 1 1 calc . . .
H24B H 0.5909 0.9072 0.5884 0.056 Uiso 1 1 calc . . .
C21 C 0.6173(2) 0.8516(2) 0.74220(19) 0.0313(9) Uani 1 1 d . . .
C11 C 0.3813(2) 0.6123(2) 0.7080(2) 0.0365(10) Uani 1 1 d . . .
C15 C 0.3673(3) 0.6404(2) 0.5880(2) 0.0414(11) Uani 1 1 d . . .
C28 C 0.7000(2) 0.8424(2) 0.7710(2) 0.0396(10) Uani 1 1 d . . .
H28A H 0.7100 0.8754 0.8057 0.048 Uiso 1 1 calc . . .
H28B H 0.7051 0.7968 0.7897 0.048 Uiso 1 1 calc . . .
B2 B 0.6018(2) 0.8044(2) 0.6794(2) 0.0285(10) Uani 1 1 d . . .
C18 C 0.2952(3) 0.6277(3) 0.7114(2) 0.0464(12) Uani 1 1 d . . .
H18A H 0.2741 0.5938 0.7392 0.056 Uiso 1 1 calc . . .
H18B H 0.2904 0.6724 0.7313 0.056 Uiso 1 1 calc . . .
B1 B 0.4143(3) 0.6603(3) 0.6547(2) 0.0326(10) Uani 1 1 d . . .
C12 C 0.3974(3) 0.5389(2) 0.6919(2) 0.0523(13) Uani 1 1 d . . .
H12A H 0.3757 0.5095 0.7234 0.063 Uiso 1 1 calc . . .
H12B H 0.4532 0.5318 0.6957 0.063 Uiso 1 1 calc . . .
C16 C 0.2839(3) 0.6589(3) 0.5929(2) 0.0500(12) Uani 1 1 d . . .
H16A H 0.2804 0.7085 0.5965 0.060 Uiso 1 1 calc . . .
H16B H 0.2544 0.6458 0.5529 0.060 Uiso 1 1 calc . . .
C14 C 0.3792(3) 0.5669(3) 0.5728(2) 0.0622(15) Uani 1 1 d . . .
H14A H 0.4322 0.5610 0.5619 0.075 Uiso 1 1 calc . . .
H14B H 0.3450 0.5552 0.5348 0.075 Uiso 1 1 calc . . .
C17 C 0.2462(3) 0.6275(3) 0.6473(2) 0.0563(14) Uani 1 1 d . . .
H17A H 0.2326 0.5803 0.6361 0.068 Uiso 1 1 calc . . .
H17B H 0.1982 0.6521 0.6524 0.068 Uiso 1 1 calc . . .
C13 C 0.3648(4) 0.5168(3) 0.6253(3) 0.0728(17) Uani 1 1 d . . .
H13A H 0.3876 0.4729 0.6155 0.087 Uiso 1 1 calc . . .
H13B H 0.3092 0.5101 0.6256 0.087 Uiso 1 1 calc . . .
C22 C 0.5975(2) 0.9249(2) 0.7237(2) 0.0417(11) Uani 1 1 d . . .
H22A H 0.5420 0.9277 0.7118 0.050 Uiso 1 1 calc . . .
H22B H 0.6091 0.9538 0.7613 0.050 Uiso 1 1 calc . . .
C25 C 0.6595(2) 0.8318(2) 0.6305(2) 0.0355(10) Uani 1 1 d . . .
C23 C 0.6390(3) 0.9531(2) 0.6698(2) 0.0506(12) Uani 1 1 d . . .
H23A H 0.6920 0.9640 0.6860 0.061 Uiso 1 1 calc . . .
H23B H 0.6140 0.9957 0.6552 0.061 Uiso 1 1 calc . . .
C27 C 0.7613(2) 0.8510(3) 0.7246(2) 0.0469(12) Uani 1 1 d . . .
H27A H 0.7709 0.8998 0.7193 0.056 Uiso 1 1 calc . . .
H27B H 0.8093 0.8305 0.7435 0.056 Uiso 1 1 calc . . .
C26 C 0.7415(2) 0.8199(3) 0.6593(2) 0.0447(11) Uani 1 1 d . . .
H26A H 0.7505 0.7707 0.6623 0.054 Uiso 1 1 calc . . .
H26B H 0.7769 0.8384 0.6300 0.054 Uiso 1 1 calc . . .
K K 0.52852(5) 0.72224(5) 0.56058(4) 0.0353(2) Uani 1 1 d . G .
O2 O 0.49727(19) 0.6858(2) 0.43895(15) 0.0612(10) Uani 1 1 d . . .
O1 O 0.4347(2) 0.82479(17) 0.52490(15) 0.0548(9) Uani 1 1 d . . .
O3 O 0.6371(2) 0.6233(2) 0.5652(2) 0.0815(13) Uani 1 1 d . . .
C201 C 0.5625(3) 0.6735(4) 0.4037(3) 0.0769(18) Uani 1 1 d . G .
H20A H 0.5950 0.6377 0.4243 0.092 Uiso 1 1 calc . . .
H20B H 0.5933 0.7150 0.4016 0.092 Uiso 1 1 calc . . .
C104 C 0.4320(3) 0.8756(3) 0.4777(3) 0.0585(14) Uani 1 1 d . G .
H104 H 0.3908 0.8637 0.4441 0.070 Uiso 1 1 calc . . .
C101 C 0.3758(3) 0.8408(3) 0.5653(3) 0.0630(15) Uani 1 1 d . G .
H10A H 0.3891 0.8232 0.6084 0.076 Uiso 1 1 calc . . .
H10B H 0.3267 0.8207 0.5484 0.076 Uiso 1 1 calc . . .
C105 C 0.5060(4) 0.8765(3) 0.4485(3) 0.0729(17) Uani 1 1 d . . .
H10C H 0.5149 0.8323 0.4300 0.109 Uiso 1 1 calc . . .
H10D H 0.5474 0.8868 0.4809 0.109 Uiso 1 1 calc . . .
H10E H 0.5042 0.9110 0.4154 0.109 Uiso 1 1 calc . . .
C202 C 0.5322(4) 0.6519(3) 0.3387(3) 0.0729(17) Uani 1 1 d . . .
C103 C 0.4092(4) 0.9381(3) 0.5093(4) 0.085(2) Uani 1 1 d . . .
H10F H 0.3736 0.9650 0.4806 0.102 Uiso 1 1 calc . . .
H10G H 0.4542 0.9660 0.5227 0.102 Uiso 1 1 calc . . .
C301 C 0.6117(4) 0.5521(4) 0.5923(5) 0.106(3) Uani 1 1 d . G .
C102 C 0.3704(5) 0.9136(4) 0.5661(4) 0.098(2) Uani 1 1 d . G .
H10H H 0.3964 0.9320 0.6057 0.117 Uiso 1 1 calc . . .
H10I H 0.3164 0.9281 0.5629 0.117 Uiso 1 1 calc . . .
C205 C 0.3671(4) 0.6968(4) 0.4047(3) 0.093(2) Uani 1 1 d . . .
H20C H 0.3635 0.7299 0.4385 0.140 Uiso 1 1 calc . A 1
H20D H 0.3537 0.6521 0.4199 0.140 Uiso 1 1 calc . B 1
H20E H 0.3318 0.7091 0.3683 0.140 Uiso 1 1 calc . C 1
C302 C 0.6815(6) 0.5192(4) 0.6155(4) 0.111(3) Uani 1 1 d . . .
C303 C 0.7464(4) 0.5622(4) 0.5949(5) 0.121(3) Uani 1 1 d . G .
C305 C 0.7478(6) 0.6708(4) 0.5413(5) 0.124(3) Uani 1 1 d . . .
H30A H 0.7266 0.7164 0.5417 0.185 Uiso 1 1 calc . D 1
H30B H 0.7336 0.6498 0.5002 0.185 Uiso 1 1 calc . E 1
H30C H 0.8035 0.6730 0.5486 0.185 Uiso 1 1 calc . F 1
O4 O 0.5000 1.0891(6) 0.7500 0.186(5) Uani 1 2 d S . .
C402 C 0.4005(4) 1.1723(5) 0.7225(4) 0.102(2) Uani 1 1 d . . .
C403 C 0.5000 1.2034(5) 0.7500 0.143(7) Uani 1 2 d S . .
C204 C 0.4322(8) 0.6958(8) 0.3891(7) 0.067(4) Uiso 0.434(12) 1 d P G 1
C203 C 0.4529(8) 0.6460(9) 0.3371(7) 0.068(4) Uiso 0.434(12) 1 d P G 1
C304 C 0.7163(6) 0.6288(5) 0.5934(5) 0.040(3) Uiso 0.434(12) 1 d P G 1
C24' C 0.4326(4) 0.6483(4) 0.4130(4) 0.040(2) Uiso 0.566(12) 1 d P G 2
C23' C 0.4584(5) 0.6111(5) 0.3549(4) 0.048(3) Uiso 0.566(12) 1 d P G 2
C34' C 0.7134(17) 0.6110(17) 0.5523(16) 0.214(12) Uiso 0.566(12) 1 d P G 2
C401 C 0.4048(7) 1.1084(7) 0.7250(7) 0.080(4) Uani 0.50 1 d P . .
C404 C 0.5294(8) 1.1597(10) 0.7368(9) 0.107(6) Uani 0.50 1 d P . .
H25 H 0.658(2) 0.806(2) 0.5921(19) 0.029(10) Uiso 1 1 d . . .
H2A H 0.538(2) 0.802(2) 0.6632(17) 0.032(10) Uiso 1 1 d . . .
H1A H 0.480(2) 0.6571(19) 0.6575(17) 0.029(10) Uiso 1 1 d . . .
H2B H 0.607(2) 0.752(2) 0.690(2) 0.036(12) Uiso 1 1 d . . .
H21 H 0.588(2) 0.8403(19) 0.7773(17) 0.022(9) Uiso 1 1 d . . .
H1B H 0.407(3) 0.716(2) 0.664(2) 0.045(13) Uiso 1 1 d . . .
H15 H 0.385(2) 0.669(2) 0.549(2) 0.045(12) Uiso 1 1 d . . .
H11 H 0.406(3) 0.618(2) 0.755(2) 0.049(13) Uiso 1 1 d . . .

loop_
_atom_site_aniso_label
_atom_site_aniso_U_11
_atom_site_aniso_U_22
_atom_site_aniso_U_33
_atom_site_aniso_U_23
_atom_site_aniso_U_13
_atom_site_aniso_U_12
Eu 0.02218(16) 0.02912(17) 0.02399(16) 0.000 0.00330(10) 0.000
C24 0.045(3) 0.053(3) 0.042(3) 0.018(2) 0.012(2) -0.007(2)
C21 0.028(2) 0.036(2) 0.032(2) 0.0011(18) 0.0090(17) -0.0047(18)
C11 0.037(2) 0.036(2) 0.036(2) 0.0007(19) 0.0001(19) -0.0082(19)
C15 0.038(2) 0.053(3) 0.032(2) 0.000(2) 0.0004(19) -0.018(2)
C28 0.034(2) 0.048(3) 0.036(2) -0.002(2) -0.0016(18) -0.008(2)
B2 0.021(2) 0.027(3) 0.037(2) 0.005(2) 0.0022(18) -0.0011(19)
C18 0.035(2) 0.059(3) 0.046(3) 0.004(2) 0.007(2) -0.011(2)
B1 0.030(2) 0.033(3) 0.035(3) -0.006(2) -0.0002(19) -0.006(2)
C12 0.064(3) 0.031(3) 0.060(3) 0.001(2) -0.005(3) -0.005(2)
C16 0.040(3) 0.063(3) 0.045(3) 0.009(2) -0.011(2) -0.014(2)
C14 0.064(3) 0.071(4) 0.051(3) -0.023(3) 0.002(3) -0.010(3)
C17 0.031(3) 0.081(4) 0.056(3) 0.007(3) -0.003(2) -0.013(2)
C13 0.093(5) 0.039(3) 0.082(4) -0.018(3) -0.011(3) -0.007(3)
C22 0.038(2) 0.035(3) 0.054(3) 0.000(2) 0.016(2) -0.002(2)
C25 0.032(2) 0.046(3) 0.030(2) -0.002(2) 0.0088(18) -0.0048(19)
C23 0.050(3) 0.036(3) 0.068(3) 0.013(2) 0.018(2) -0.001(2)
C27 0.027(2) 0.063(3) 0.050(3) 0.002(2) 0.000(2) -0.006(2)
C26 0.025(2) 0.061(3) 0.050(3) -0.006(2) 0.0138(19) -0.005(2)
K 0.0344(5) 0.0405(6) 0.0315(5) -0.0019(4) 0.0055(4) -0.0004(4)
O2 0.0452(19) 0.094(3) 0.0445(19) -0.0293(19) 0.0012(15) 0.0044(19)
O1 0.067(2) 0.054(2) 0.0438(18) 0.0074(16) 0.0056(16) 0.0140(17)
O3 0.055(2) 0.096(3) 0.094(3) -0.017(3) 0.014(2) 0.028(2)
C201 0.060(4) 0.090(5) 0.082(4) -0.022(4) 0.017(3) 0.016(3)
C104 0.054(3) 0.062(4) 0.059(3) 0.012(3) -0.003(3) 0.005(3)
C101 0.057(3) 0.081(4) 0.052(3) 0.022(3) 0.012(3) 0.017(3)
C105 0.077(4) 0.084(4) 0.061(4) -0.009(3) 0.026(3) -0.021(3)
C202 0.091(5) 0.082(4) 0.046(3) -0.012(3) 0.009(3) 0.012(4)
C103 0.098(5) 0.044(3) 0.118(6) 0.013(4) 0.035(4) 0.003(3)
C301 0.077(5) 0.066(5) 0.178(8) -0.016(5) 0.039(5) 0.003(4)
C102 0.139(7) 0.070(5) 0.091(5) 0.002(4) 0.047(5) 0.020(5)
C205 0.073(4) 0.104(6) 0.097(5) -0.033(4) -0.023(4) 0.034(4)
C302 0.129(7) 0.090(6) 0.112(6) -0.003(5) -0.003(5) -0.003(6)
C303 0.073(5) 0.089(6) 0.193(10) 0.032(6) -0.027(5) 0.020(4)
C305 0.149(8) 0.088(6) 0.146(8) -0.008(5) 0.085(7) -0.013(6)
O4 0.152(10) 0.123(9) 0.287(15) 0.000 0.042(10) 0.000
C402 0.062(4) 0.109(7) 0.136(7) 0.021(5) 0.012(4) 0.014(4)
C403 0.176(16) 0.012(5) 0.243(19) 0.000 0.037(13) 0.000
C401 0.042(7) 0.076(9) 0.122(11) -0.007(8) 0.012(7) -0.001(6)
C404 0.054(8) 0.130(15) 0.137(15) 0.024(13) 0.001(9) -0.038(10)

loop_
_atom_type_symbol
_atom_type_description
_atom_type_scat_dispersion_real
_atom_type_scat_dispersion_imag
_atom_type_scat_source
C C 0.0033 0.0016 'International Tables Vol C Tables 4.2.6.8 and 6.1.1.4'
H H 0.0000 0.0000 'International Tables Vol C Tables 4.2.6.8 and 6.1.1.4'
B B 0.0013 0.0007 'International Tables Vol C Tables 4.2.6.8 and 6.1.1.4'
O O 0.0106 0.0060 'International Tables Vol C Tables 4.2.6.8 and 6.1.1.4'
K K 0.2009 0.2494 'International Tables Vol C Tables 4.2.6.8 and 6.1.1.4'
Eu Eu -0.1578 3.6682 'International Tables Vol C Tables 4.2.6.8 and 6.1.1.4'

loop_
_geom_angle_atom_site_label_1
_geom_angle_atom_site_label_2
_geom_angle_atom_site_label_3
_geom_angle
_geom_angle_site_symmetry_1
_geom_angle_site_symmetry_3
_geom_angle_publ_flag
B1 Eu B1 118.6(2) . 2_656 ?
B1 Eu B2 108.31(14) . 2_656 ?
B1 Eu B2 101.57(14) 2_656 2_656 ?
B1 Eu B2 101.57(14) . . ?
B1 Eu B2 108.31(14) 2_656 . ?
B2 Eu B2 119.43(19) 2_656 . ?
B1 Eu C21 131.07(13) . . ?
B1 Eu C21 96.16(13) 2_656 . ?
B2 Eu C21 95.79(12) 2_656 . ?
B2 Eu C21 31.09(12) . . ?
B1 Eu C21 96.16(13) . 2_656 ?
B1 Eu C21 131.07(12) 2_656 2_656 ?
B2 Eu C21 31.09(12) 2_656 2_656 ?
B2 Eu C21 95.79(12) . 2_656 ?
C21 Eu C21 82.99(15) . 2_656 ?
B1 Eu C11 30.09(12) . . ?
B1 Eu C11 96.61(13) 2_656 . ?
B2 Eu C11 95.29(12) 2_656 . ?
B2 Eu C11 130.48(12) . . ?
C21 Eu C11 161.05(11) . . ?
C21 Eu C11 98.94(11) 2_656 . ?
B1 Eu C11 96.61(13) . 2_656 ?
B1 Eu C11 30.09(12) 2_656 2_656 ?
B2 Eu C11 130.48(12) 2_656 2_656 ?
B2 Eu C11 95.29(12) . 2_656 ?
C21 Eu C11 98.94(11) . 2_656 ?
C21 Eu C11 161.05(11) 2_656 2_656 ?
C11 Eu C11 85.37(16) . 2_656 ?
B1 Eu K 125.18(10) . 2_656 ?
B1 Eu K 51.17(10) 2_656 2_656 ?
B2 Eu K 50.59(9) 2_656 2_656 ?
B2 Eu K 133.25(9) . 2_656 ?
C21 Eu K 103.15(7) . 2_656 ?
C21 Eu K 81.21(7) 2_656 2_656 ?
C11 Eu K 95.76(8) . 2_656 ?
C11 Eu K 80.00(8) 2_656 2_656 ?
B1 Eu K 51.17(10) . . ?
B1 Eu K 125.18(10) 2_656 . ?
B2 Eu K 133.25(9) 2_656 . ?
B2 Eu K 50.59(9) . . ?
C21 Eu K 81.21(7) . . ?
C21 Eu K 103.15(7) 2_656 . ?
C11 Eu K 80.00(8) . . ?
C11 Eu K 95.76(8) 2_656 . ?
K Eu K 174.28(3) 2_656 . ?
B1 Eu H2A 84.8(9) . . ?
B1 Eu H2A 131.7(10) 2_656 . ?
B2 Eu H2A 110.4(9) 2_656 . ?
B2 Eu H2A 23.7(9) . . ?
C21 Eu H2A 46.6(9) . . ?
C21 Eu H2A 81.0(9) 2_656 . ?
C11 Eu H2A 114.9(9) . . ?
C11 Eu H2A 114.0(9) 2_656 . ?
K Eu H2A 146.6(9) 2_656 . ?
K Eu H2A 38.9(9) . . ?
B1 Eu H1A 24.4(9) . . ?
B1 Eu H1A 107.0(9) 2_656 . ?
B2 Eu H1A 132.7(9) 2_656 . ?
B2 Eu H1A 86.2(9) . . ?
C21 Eu H1A 117.2(9) . . ?
C21 Eu H1A 116.8(9) 2_656 . ?
C11 Eu H1A 45.2(9) . . ?
C11 Eu H1A 79.3(9) 2_656 . ?
K Eu H1A 136.8(9) 2_656 . ?
K Eu H1A 37.8(9) . . ?
H2A Eu H1A 76.6(13) . . ?
B1 Eu H2B 95.2(10) . . ?
B1 Eu H2B 93.9(11) 2_656 . ?
B2 Eu H2B 140.4(10) 2_656 . ?
B2 Eu H2B 21.8(10) . . ?
C21 Eu H2B 46.0(10) . . ?
C21 Eu H2B 117.4(10) 2_656 . ?
C11 Eu H2B 119.0(10) . . ?
C11 Eu H2B 75.2(10) 2_656 . ?
K Eu H2B 134.6(10) 2_656 . ?
K Eu H2B 46.6(10) . . ?
H2A Eu H2B 39.3(13) . . ?
H1A Eu H2B 74.3(14) . . ?
B1 Eu H21 145.9(8) . . ?
B1 Eu H21 89.2(8) 2_656 . ?
B2 Eu H21 82.4(8) 2_656 . ?
B2 Eu H21 47.7(8) . . ?
C21 Eu H21 16.7(8) . . ?
C21 Eu H21 76.3(8) 2_656 . ?
C11 Eu H21 174.1(8) . . ?
C11 Eu H21 100.3(8) 2_656 . ?
K Eu H21 87.0(8) 2_656 . ?
K Eu H21 97.6(8) . . ?
H2A Eu H21 61.3(12) . . ?
H1A Eu H21 133.9(12) . . ?
H2B Eu H21 61.4(13) . . ?
B1 Eu H1B 23.5(11) . . ?
B1 Eu H1B 141.1(11) 2_656 . ?
B2 Eu H1B 92.8(11) 2_656 . ?
B2 Eu H1B 95.0(11) . . ?
C21 Eu H1B 118.3(11) . . ?
C21 Eu H1B 74.3(11) 2_656 . ?
C11 Eu H1B 45.7(11) . . ?
C11 Eu H1B 119.8(11) 2_656 . ?
K Eu H1B 127.8(11) 2_656 . ?
K Eu H1B 51.2(11) . . ?
H2A Eu H1B 73.3(14) . . ?
H1A Eu H1B 42.7(14) . . ?
H2B Eu H1B 97.5(15) . . ?
H21 Eu H1B 128.8(14) . . ?
C23 C24 C25 114.9(4) . . ?
C23 C24 H24A 108.5 . . ?
C25 C24 H24A 108.5 . . ?
C23 C24 H24B 108.5 . . ?
C25 C24 H24B 108.5 . . ?
H24A C24 H24B 107.5 . . ?
C22 C21 C28 113.5(3) . . ?
C22 C21 B2 108.4(3) . . ?
C28 C21 B2 109.8(3) . . ?
C22 C21 Eu 125.9(3) . . ?
C28 C21 Eu 119.5(3) . . ?
B2 C21 Eu 63.3(2) . . ?
C22 C21 H21 107(2) . . ?
C28 C21 H21 102(2) . . ?
B2 C21 H21 116(2) . . ?
Eu C21 H21 53(2) . . ?
C12 C11 C18 113.5(4) . . ?
C12 C11 B1 108.5(4) . . ?
C18 C11 B1 109.2(4) . . ?
C12 C11 Eu 129.3(3) . . ?
C18 C11 Eu 116.8(3) . . ?
B1 C11 Eu 59.9(2) . . ?
C12 C11 H11 104(3) . . ?
C18 C11 H11 105(2) . . ?
B1 C11 H11 117(3) . . ?
Eu C11 H11 58(3) . . ?
C14 C15 C16 113.5(4) . . ?
C14 C15 B1 110.7(4) . . ?
C16 C15 B1 107.4(4) . . ?
C14 C15 K 107.1(3) . . ?
C16 C15 K 136.6(3) . . ?
B1 C15 K 70.3(2) . . ?
C14 C15 H15 107(2) . . ?
C16 C15 H15 106(2) . . ?
B1 C15 H15 112(2) . . ?
K C15 H15 46(2) . . ?
C27 C28 C21 115.3(3) . . ?
C27 C28 H28A 108.5 . . ?
C21 C28 H28A 108.4 . . ?
C27 C28 H28B 108.5 . . ?
C21 C28 H28B 108.4 . . ?
H28A C28 H28B 107.5 . . ?
C25 B2 C21 105.3(3) . . ?
C25 B2 Eu 168.4(3) . . ?
C21 B2 Eu 85.6(2) . . ?
C25 B2 K 84.0(2) . . ?
C21 B2 K 165.7(3) . . ?
Eu B2 K 86.09(12) . . ?
C25 B2 H2A 118.5(19) . . ?
C21 B2 H2A 111(2) . . ?
Eu B2 H2A 59.1(19) . . ?
K B2 H2A 54.7(19) . . ?
C25 B2 H2B 114(2) . . ?
C21 B2 H2B 113(2) . . ?
Eu B2 H2B 56(2) . . ?
K B2 H2B 71(2) . . ?
H2A B2 H2B 95(3) . . ?
C17 C18 C11 115.4(4) . . ?
C17 C18 H18A 108.4 . . ?
C11 C18 H18A 108.4 . . ?
C17 C18 H18B 108.4 . . ?
C11 C18 H18B 108.4 . . ?
H18A C18 H18B 107.5 . . ?
C15 B1 C11 106.2(3) . . ?
C15 B1 Eu 162.2(3) . . ?
C11 B1 Eu 90.0(2) . . ?
C15 B1 K 81.2(2) . . ?
C11 B1 K 160.4(3) . . ?
Eu B1 K 85.84(12) . . ?
C15 B1 H1A 117.4(18) . . ?
C11 B1 H1A 110.6(19) . . ?
Eu B1 H1A 61.3(18) . . ?
K B1 H1A 51.0(18) . . ?
C15 B1 H1B 110(2) . . ?
C11 B1 H1B 113(2) . . ?
Eu B1 H1B 56(2) . . ?
K B1 H1B 80(2) . . ?
H1A B1 H1B 100(3) . . ?
C11 C12 C13 114.4(4) . . ?
C11 C12 H12A 108.6 . . ?
C13 C12 H12A 108.7 . . ?
C11 C12 H12B 108.6 . . ?
C13 C12 H12B 108.7 . . ?
H12A C12 H12B 107.6 . . ?
C17 C16 C15 116.2(4) . . ?
C17 C16 H16A 108.2 . . ?
C15 C16 H16A 108.2 . . ?
C17 C16 H16B 108.2 . . ?
C15 C16 H16B 108.2 . . ?
H16A C16 H16B 107.4 . . ?
C15 C14 C13 115.7(4) . . ?
C15 C14 H14A 108.4 . . ?
C13 C14 H14A 108.3 . . ?
C15 C14 H14B 108.4 . . ?
C13 C14 H14B 108.4 . . ?
H14A C14 H14B 107.4 . . ?
C16 C17 C18 115.0(4) . . ?
C16 C17 H17A 108.5 . . ?
C18 C17 H17A 108.5 . . ?
C16 C17 H17B 108.5 . . ?
C18 C17 H17B 108.5 . . ?
H17A C17 H17B 107.5 . . ?
C14 C13 C12 114.4(4) . . ?
C14 C13 H13A 108.6 . . ?
C12 C13 H13A 108.7 . . ?
C14 C13 H13B 108.6 . . ?
C12 C13 H13B 108.7 . . ?
H13A C13 H13B 107.6 . . ?
C23 C22 C21 115.3(4) . . ?
C23 C22 H22A 108.5 . . ?
C21 C22 H22A 108.5 . . ?
C23 C22 H22B 108.4 . . ?
C21 C22 H22B 108.4 . . ?
H22A C22 H22B 107.5 . . ?
C24 C25 C26 114.3(4) . . ?
C24 C25 B2 110.0(3) . . ?
C26 C25 B2 108.5(3) . . ?
C24 C25 K 112.6(3) . . ?
C26 C25 K 130.6(3) . . ?
B2 C25 K 68.0(2) . . ?
C24 C25 H25 108(2) . . ?
C26 C25 H25 102(2) . . ?
B2 C25 H25 114(2) . . ?
K C25 H25 48(2) . . ?
C22 C23 C24 114.3(4) . . ?
C22 C23 H23A 108.7 . . ?
C24 C23 H23A 108.7 . . ?
C22 C23 H23B 108.7 . . ?
C24 C23 H23B 108.7 . . ?
H23A C23 H23B 107.6 . . ?
C26 C27 C28 114.9(4) . . ?
C26 C27 H27A 108.6 . . ?
C28 C27 H27A 108.5 . . ?
C26 C27 H27B 108.6 . . ?
C28 C27 H27B 108.5 . . ?
H27A C27 H27B 107.5 . . ?
C27 C26 C25 115.4(4) . . ?
C27 C26 H26A 108.4 . . ?
C25 C26 H26A 108.4 . . ?
C27 C26 H26B 108.4 . . ?
C25 C26 H26B 108.4 . . ?
H26A C26 H26B 107.5 . . ?
O1 K O2 82.24(11) . . ?
O1 K O3 164.45(13) . . ?
O2 K O3 85.61(12) . . ?
O1 K B2 91.83(11) . . ?
O2 K B2 158.97(12) . . ?
O3 K B2 96.11(13) . . ?
O1 K B1 93.51(12) . . ?
O2 K B1 114.22(12) . . ?
O3 K B1 100.33(14) . . ?
B2 K B1 86.17(12) . . ?
O1 K C15 84.66(12) . . ?
O2 K C15 86.21(11) . . ?
O3 K C15 104.23(14) . . ?
B2 K C15 113.44(11) . . ?
B1 K C15 28.48(11) . . ?
O1 K C25 90.89(11) . . ?
O2 K C25 131.39(11) . . ?
O3 K C25 89.88(13) . . ?
B2 K C25 28.05(10) . . ?
B1 K C25 114.20(11) . . ?
C15 K C25 141.23(10) . . ?
O1 K Eu 96.46(7) . . ?
O2 K Eu 157.20(9) . . ?
O3 K Eu 98.49(10) . . ?
B2 K Eu 43.32(8) . . ?
B1 K Eu 43.00(8) . . ?
C15 K Eu 71.02(7) . . ?
C25 K Eu 71.26(7) . . ?
O1 K H25 94.7(8) . . ?
O2 K H25 118.2(8) . . ?
O3 K H25 82.5(8) . . ?
B2 K H25 41.9(8) . . ?
B1 K H25 127.6(8) . . ?
C15 K H25 155.4(8) . . ?
C25 K H25 14.4(8) . . ?
Eu K H25 84.6(8) . . ?
O1 K H2A 77.1(9) . . ?
O2 K H2A 158.4(9) . . ?
O3 K H2A 113.6(9) . . ?
B2 K H2A 20.3(8) . . ?
B1 K H2A 73.5(8) . . ?
C15 K H2A 97.8(8) . . ?
C25 K H2A 44.0(8) . . ?
Eu K H2A 34.8(8) . . ?
H25 K H2A 58.3(12) . . ?
O1 K H1A 111.0(9) . . ?
O2 K H1A 124.5(8) . . ?
O3 K H1A 83.9(9) . . ?
B2 K H1A 76.5(8) . . ?
B1 K H1A 20.1(9) . . ?
C15 K H1A 45.0(8) . . ?
C25 K H1A 103.0(8) . . ?
Eu K H1A 35.1(8) . . ?
H25 K H1A 114.2(12) . . ?
H2A K H1A 69.8(12) . . ?
O1 K H2B 109.3(8) . . ?
O2 K H2B 164.3(8) . . ?
O3 K H2B 81.0(8) . . ?
B2 K H2B 19.7(8) . . ?
B1 K H2B 76.6(8) . . ?
C15 K H2B 105.1(8) . . ?
C25 K H2B 40.9(8) . . ?
Eu K H2B 35.4(8) . . ?
H25 K H2B 51.9(11) . . ?
H2A K H2B 32.6(11) . . ?
H1A K H2B 62.4(12) . . ?
O1 K H15 74.0(10) . . ?
O2 K H15 72.7(9) . . ?
O3 K H15 111.5(10) . . ?
B2 K H15 125.1(9) . . ?
B1 K H15 43.9(10) . . ?
C15 K H15 16.4(9) . . ?
C25 K H15 150.4(9) . . ?
Eu K H15 85.0(9) . . ?
H25 K H15 163.7(12) . . ?
H2A K H15 106.8(12) . . ?
H1A K H15 61.4(13) . . ?
H2B K H15 120.1(13) . . ?
C24' O2 C201 110.8(5) . . ?
C24' O2 C204 42.7(6) . . ?
C201 O2 C204 104.3(6) . . ?
C24' O2 K 126.7(4) . . ?
C201 O2 K 116.0(3) . . ?
C204 O2 K 136.0(6) . . ?
C104 O1 C101 106.5(4) . . ?
C104 O1 K 135.8(3) . . ?
C101 O1 K 117.2(3) . . ?
C34' O3 C304 37.9(13) . . ?
C34' O3 C301 102.6(14) . . ?
C304 O3 C301 101.7(6) . . ?
C34' O3 K 142.1(14) . . ?
C304 O3 K 126.6(5) . . ?
C301 O3 K 115.3(3) . . ?
O2 C201 C202 107.0(5) . . ?
O2 C201 H20A 110.3 . . ?
C202 C201 H20A 110.3 . . ?
O2 C201 H20B 110.3 . . ?
C202 C201 H20B 110.3 . . ?
H20A C201 H20B 108.6 . . ?
O1 C104 C103 105.4(5) . . ?
O1 C104 C105 109.1(5) . . ?
C103 C104 C105 117.5(5) . . ?
O1 C104 H104 108.2 . . ?
C103 C104 H104 108.1 . . ?
C105 C104 H104 108.2 . . ?
O1 C101 C102 106.2(5) . . ?
O1 C101 H10A 110.5 . . ?
C102 C101 H10A 110.5 . . ?
O1 C101 H10B 110.5 . . ?
C102 C101 H10B 110.5 . . ?
H10A C101 H10B 108.7 . . ?
C104 C105 H10C 109.5 . . ?
C104 C105 H10D 109.5 . . ?
H10C C105 H10D 109.5 . . ?
C104 C105 H10E 109.5 . . ?
H10C C105 H10E 109.5 . . ?
H10D C105 H10E 109.5 . . ?
C203 C202 C201 108.5(7) . . ?
C203 C202 C23' 29.7(7) . . ?
C201 C202 C23' 100.1(5) . . ?
C104 C103 C102 104.7(5) . . ?
C104 C103 H10F 110.8 . . ?
C102 C103 H10F 110.8 . . ?
C104 C103 H10G 110.8 . . ?
C102 C103 H10G 110.8 . . ?
H10F C103 H10G 108.9 . . ?
C302 C301 O3 105.3(6) . . ?
C101 C102 C103 105.8(5) . . ?
C101 C102 H10H 110.6 . . ?
C103 C102 H10H 110.6 . . ?
C101 C102 H10I 110.6 . . ?
C103 C102 H10I 110.6 . . ?
H10H C102 H10I 108.7 . . ?
C204 C205 C24' 44.8(7) . . ?
C204 C205 H20C 109.5 . . ?
C24' C205 H20C 116.3 . . ?
C204 C205 H20D 109.5 . . ?
C24' C205 H20D 65.5 . . ?
H20C C205 H20D 109.5 . . ?
C204 C205 H20E 109.5 . . ?
C24' C205 H20E 132.8 . . ?
H20C C205 H20E 109.5 . . ?
H20D C205 H20E 109.5 . . ?
C301 C302 C303 106.8(7) . . ?
C34' C303 C304 38.7(13) . . ?
C34' C303 C302 106.9(14) . . ?
C304 C303 C302 103.8(8) . . ?
C34' C305 C304 37.4(14) . . ?
C34' C305 H30A 128.8 . . ?
C304 C305 H30A 109.5 . . ?
C34' C305 H30B 72.5 . . ?
C304 C305 H30B 109.4 . . ?
H30A C305 H30B 109.4 . . ?
C34' C305 H30C 117.9 . . ?
C304 C305 H30C 109.5 . . ?
H30A C305 H30C 109.5 . . ?
H30B C305 H30C 109.5 . . ?
C404 O4 C404 47.2(15) 2_656 . ?
C404 O4 C401 94.4(9) 2_656 2_656 ?
C404 O4 C401 61.7(8) . 2_656 ?
C404 O4 C401 61.7(8) 2_656 . ?
C404 O4 C401 94.4(9) . . ?
C401 O4 C401 154.9(12) 2_656 . ?
C401 C402 C404 76.2(11) . 2_656 ?
C401 C402 C403 105.2(8) . . ?
C404 C402 C403 33.7(8) 2_656 . ?
C404 C403 C404 70.3(16) . 2_656 ?
C404 C403 C402 96.4(9) . . ?
C404 C403 C402 49.9(8) 2_656 . ?
C404 C403 C402 49.9(8) . 2_656 ?
C404 C403 C402 96.4(9) 2_656 2_656 ?
C402 C403 C402 142.0(8) . 2_656 ?
C205 C204 O2 119.0(11) . . ?
C205 C204 C203 119.3(12) . . ?
O2 C204 C203 101.9(11) . . ?
C202 C203 C204 103.1(11) . . ?
C303 C304 O3 106.2(8) . . ?
C303 C304 C305 111.2(9) . . ?
O3 C304 C305 97.9(8) . . ?
O2 C24' C205 106.9(6) . . ?
O2 C24' C23' 106.0(6) . . ?
C205 C24' C23' 119.4(7) . . ?
C24' C23' C202 103.7(6) . . ?
C305 C34' C303 123(2) . . ?
C305 C34' O3 109(2) . . ?
C303 C34' O3 110(2) . . ?
C402 C401 C404 57.0(9) . 2_656 ?
C402 C401 O4 106.3(9) . . ?
C404 C401 O4 52.5(7) 2_656 . ?
C403 C404 C404 54.9(8) . 2_656 ?
C403 C404 C402 96.4(14) . 2_656 ?
C404 C404 C402 116(2) 2_656 2_656 ?
C403 C404 O4 121.3(13) . . ?
C404 C404 O4 66.4(7) 2_656 . ?
C402 C404 O4 109.3(12) 2_656 . ?
C403 C404 C401 134.0(16) . 2_656 ?
C404 C404 C401 110.7(17) 2_656 2_656 ?
C402 C404 C401 46.7(7) 2_656 2_656 ?
O4 C404 C401 65.8(9) . 2_656 ?

loop_
_geom_bond_atom_site_label_1
_geom_bond_atom_site_label_2
_geom_bond_distance
_geom_bond_site_symmetry_2
_geom_bond_publ_flag
Eu B1 2.809(5) . ?
Eu B1 2.809(4) 2_656 ?
Eu B2 2.826(4) 2_656 ?
Eu B2 2.826(4) . ?
Eu C21 3.153(4) . ?
Eu C21 3.153(4) 2_656 ?
Eu C11 3.246(4) . ?
Eu C11 3.246(4) 2_656 ?
Eu K 4.1089(9) 2_656 ?
Eu K 4.1089(9) . ?
Eu H2A 2.44(4) . ?
Eu H1A 2.47(4) . ?
Eu H2B 2.40(4) . ?
Eu H21 2.68(4) . ?
Eu H1B 2.36(4) . ?
C24 C23 1.528(7) . ?
C24 C25 1.536(7) . ?
C24 H24A 0.9900 . ?
C24 H24B 0.9899 . ?
C21 C22 1.538(6) . ?
C21 C28 1.541(6) . ?
C21 B2 1.633(6) . ?
C21 H21 0.97(4) . ?
C11 C12 1.530(6) . ?
C11 C18 1.556(6) . ?
C11 B1 1.627(6) . ?
C11 H11 1.06(5) . ?
C15 C14 1.512(7) . ?
C15 C16 1.528(7) . ?
C15 B1 1.625(6) . ?
C15 K 3.369(4) . ?
C15 H15 1.08(5) . ?
C28 C27 1.536(6) . ?
C28 H28A 0.9900 . ?
C28 H28B 0.9899 . ?
B2 C25 1.614(6) . ?
B2 K 3.182(5) . ?
B2 H2A 1.14(4) . ?
B2 H2B 1.07(4) . ?
C18 C17 1.546(7) . ?
C18 H18A 0.9900 . ?
C18 H18B 0.9901 . ?
B1 K 3.209(5) . ?
B1 H1A 1.16(4) . ?
B1 H1B 1.14(5) . ?
C12 C13 1.542(8) . ?
C12 H12A 0.9900 . ?
C12 H12B 0.9900 . ?
C16 C17 1.520(7) . ?
C16 H16A 0.9900 . ?
C16 H16B 0.9899 . ?
C14 C13 1.533(9) . ?
C14 H14A 0.9900 . ?
C14 H14B 0.9899 . ?
C17 H17A 0.9900 . ?
C17 H17B 0.9901 . ?
C13 H13A 0.9900 . ?
C13 H13B 0.9900 . ?
C22 C23 1.522(6) . ?
C22 H22A 0.9900 . ?
C22 H22B 0.9900 . ?
C25 C26 1.537(6) . ?
C25 K 3.413(4) . ?
C25 H25 0.96(4) . ?
C23 H23A 0.9899 . ?
C23 H23B 0.9901 . ?
C27 C26 1.531(6) . ?
C27 H27A 0.9900 . ?
C27 H27B 0.9900 . ?
C26 H26A 0.9900 . ?
C26 H26B 0.9901 . ?
K O1 2.688(3) . ?
K O2 2.694(3) . ?
K O3 2.738(4) . ?
K H25 2.86(4) . ?
K H2A 2.69(4) . ?
K H1A 2.64(4) . ?
K H2B 3.02(4) . ?
K H15 2.73(4) . ?
O2 C24' 1.430(8) . ?
O2 C201 1.448(6) . ?
O2 C204 1.503(14) . ?
O1 C104 1.422(6) . ?
O1 C101 1.442(6) . ?
O3 C34' 1.42(3) . ?
O3 C304 1.474(12) . ?
O3 C301 1.605(9) . ?
C201 C202 1.500(8) . ?
C201 H20A 0.9900 . ?
C201 H20B 0.9901 . ?
C104 C103 1.483(9) . ?
C104 C105 1.493(8) . ?
C104 H104 1.0000 . ?
C101 C102 1.448(9) . ?
C101 H10A 0.9902 . ?
C101 H10B 0.9899 . ?
C105 H10C 0.9800 . ?
C105 H10D 0.9799 . ?
C105 H10E 0.9801 . ?
C202 C203 1.400(16) . ?
C202 C23' 1.595(12) . ?
C103 C102 1.521(9) . ?
C103 H10F 0.9901 . ?
C103 H10G 0.9900 . ?
C301 C302 1.440(11) . ?
C102 H10H 0.9902 . ?
C102 H10I 0.9899 . ?
C205 C204 1.225(15) . ?
C205 C24' 1.501(10) . ?
C205 H20C 0.9800 . ?
C205 H20D 0.9799 . ?
C205 H20E 0.9800 . ?
C302 C303 1.523(12) . ?
C303 C34' 1.41(3) . ?
C303 C304 1.423(13) . ?
C305 C34' 1.36(3) . ?
C305 C304 1.530(14) . ?
C305 H30A 0.9801 . ?
C305 H30B 0.9804 . ?
C305 H30C 0.9796 . ?
O4 C404 1.528(19) 2_656 ?
O4 C404 1.528(19) . ?
O4 C401 1.757(13) 2_656 ?
O4 C401 1.757(13) . ?
C402 C401 1.271(15) . ?
C402 C404 1.464(16) 2_656 ?
C402 C403 1.901(8) . ?
C403 C404 1.06(2) . ?
C403 C404 1.06(2) 2_656 ?
C403 C402 1.901(8) 2_656 ?
C204 C203 1.55(2) . ?
C24' C23' 1.543(12) . ?
C401 C404 1.69(2) 2_656 ?
C404 C404 1.22(3) 2_656 ?
C404 C402 1.464(16) 2_656 ?
C404 C401 1.69(2) 2_656 ?

loop_
_cod_changelog_entry_id
_cod_changelog_entry_author
_cod_changelog_entry_date
_cod_changelog_entry_text
1 'Vaitkus, Antanas' 2024-11-21T17:51:22+02:00
;
 Changed the '_atom_site_type_symbol' data value for atom site 'K' from 'Rb'
 to 'K' after consulting the original publication.
;
